data_7104120
loop_
_publ_author_name
'Blug, Matthias'
'Guibert, Cl\'ement'
'Le Goff, Xavier-Frederic'
'M\'ezailles, Nicolas'
'Le Floch, Pascal'

_publ_section_title
;
 1-phosphabarrelene complexes of palladium and their use in
 Suzuki-Miyaura coupling reactions.
;
_journal_issue 2
_journal_name_full 'Chemical communications (Cambridge, England)'
_journal_page_first 201
_journal_page_last 203
_journal_paper_doi 10.1039/b814886d
_journal_volume 34
_journal_year 2008
_chemical_formula_moiety 'C22 H34 Cl P Pd Si2'
_chemical_formula_sum 'C22 H34 Cl P Pd Si2'
_chemical_formula_weight 527.49
_chemical_name_systematic
;
?
;
_space_group_IT_number 2
_symmetry_cell_setting triclinic
_symmetry_space_group_name_Hall '-P 1'
_symmetry_space_group_name_H-M 'P -1'
_atom_sites_solution_hydrogens geom
_atom_sites_solution_primary direct
_atom_sites_solution_secondary difmap
_audit_creation_method SHELXL-97
_cell_angle_alpha 86.602(1)
_cell_angle_beta 83.472(1)
_cell_angle_gamma 89.719(1)
_cell_formula_units_Z 4
_cell_length_a 10.056(1)
_cell_length_b 15.490(1)
_cell_length_c 16.211(1)
_cell_measurement_reflns_used 27663
_cell_measurement_temperature 150.0(1)
_cell_measurement_theta_max 27.485
_cell_measurement_theta_min 0.998
_cell_volume 2504.4(3)
_computing_structure_refinement 'SHELXL-97 (Sheldrick, 1997)'
_computing_structure_solution 'SHELXS-97 (Sheldrick, 1990)'
_diffrn_ambient_temperature 150.0(1)
_diffrn_measured_fraction_theta_full 0.986
_diffrn_measured_fraction_theta_max 0.986
_diffrn_measurement_device_type KappaCCD
_diffrn_measurement_method 'phi and omega scans'
_diffrn_radiation_monochromator graphite
_diffrn_radiation_source 'fine-focus sealed tube'
_diffrn_radiation_type MoK\a
_diffrn_radiation_wavelength 0.71069
_diffrn_reflns_av_R_equivalents 0.0598
_diffrn_reflns_av_sigmaI/netI 0.0652
_diffrn_reflns_limit_h_max 13
_diffrn_reflns_limit_h_min -13
_diffrn_reflns_limit_k_max 20
_diffrn_reflns_limit_k_min -19
_diffrn_reflns_limit_l_max 19
_diffrn_reflns_limit_l_min -21
_diffrn_reflns_number 22441
_diffrn_reflns_theta_full 27.48
_diffrn_reflns_theta_max 27.48
_diffrn_reflns_theta_min 2.85
_exptl_absorpt_coefficient_mu 1.013
_exptl_absorpt_correction_T_max 0.9606
_exptl_absorpt_correction_T_min 0.7931
_exptl_absorpt_correction_type multi-scan
_exptl_absorpt_process_details 'Denzo/Scalepack (Otwinowski & Minor, 1996)'
_exptl_crystal_colour 'pale yellow'
_exptl_crystal_density_diffrn 1.399
_exptl_crystal_density_method 'not measured'
_exptl_crystal_description 'block '
_exptl_crystal_F_000 1088
_exptl_crystal_size_max 0.24
_exptl_crystal_size_mid 0.18
_exptl_crystal_size_min 0.04
_refine_diff_density_max 2.098
_refine_diff_density_min -1.420
_refine_diff_density_rms 0.120
_refine_ls_extinction_method none
_refine_ls_goodness_of_fit_ref 1.054
_refine_ls_hydrogen_treatment constr
_refine_ls_matrix_type full
_refine_ls_number_parameters 523
_refine_ls_number_reflns 11297
_refine_ls_number_restraints 0
_refine_ls_restrained_S_all 1.054
_refine_ls_R_factor_all 0.0723
_refine_ls_R_factor_gt 0.0536
_refine_ls_shift/su_max 0.001
_refine_ls_shift/su_mean 0.000
_refine_ls_structure_factor_coef Fsqd
_refine_ls_weighting_details 'calc w=1/[\s^2^(Fo^2^)+(0.0703P)^2^+3.1896P] where P=(Fo^2^+2Fc^2^)/3'
_refine_ls_weighting_scheme calc
_refine_ls_wR_factor_gt 0.1369
_refine_ls_wR_factor_ref 0.1479
_reflns_number_gt 8707
_reflns_number_total 11297
_reflns_threshold_expression >2sigma(I)
_cod_data_source_file b814886d.txt
_cod_data_source_block mb453
_cod_original_sg_symbol_H-M 'P-1 '
_cod_database_code 7104120

loop_
_symmetry_equiv_pos_as_xyz
'x, y, z'
'-x, -y, -z'

loop_
_atom_site_label
_atom_site_type_symbol
_atom_site_fract_x
_atom_site_fract_y
_atom_site_fract_z
_atom_site_U_iso_or_equiv
_atom_site_adp_type
_atom_site_occupancy
_atom_site_symmetry_multiplicity
_atom_site_calc_flag
_atom_site_refinement_flags
_atom_site_disorder_assembly
_atom_site_disorder_group
Pd1 Pd -0.06147(3) 0.18506(2) 0.604916(19) 0.02855(10) Uani 1 1 d . . .
Cl1 Cl -0.17475(12) 0.31953(7) 0.59567(7) 0.0393(3) Uani 1 1 d . A .
P1 P 0.07226(11) 0.23309(7) 0.48740(6) 0.0254(2) Uani 1 1 d . A .
Si1 Si -0.19024(13) 0.22180(8) 0.38158(8) 0.0326(3) Uani 1 1 d . A .
Si2 Si 0.18800(13) 0.38790(8) 0.59192(7) 0.0318(3) Uani 1 1 d . A .
C1 C -0.0141(4) 0.2561(3) 0.3941(3) 0.0300(9) Uani 1 1 d . . .
C2 C 0.0689(4) 0.2949(3) 0.3313(2) 0.0294(9) Uani 1 1 d . A .
C3 C 0.2160(4) 0.3071(3) 0.3442(3) 0.0303(9) Uani 1 1 d . . .
H3 H 0.2667 0.3350 0.2929 0.036 Uiso 1 1 calc R A .
C4 C 0.2219(4) 0.3636(3) 0.4180(3) 0.0292(9) Uani 1 1 d . A .
C5 C 0.1626(4) 0.3357(3) 0.4928(2) 0.0279(8) Uani 1 1 d . . .
C6 C 0.2138(4) 0.1736(3) 0.4367(2) 0.0272(8) Uani 1 1 d . . .
C7 C 0.2625(5) 0.0936(3) 0.4617(3) 0.0348(10) Uani 1 1 d . A .
H7 H 0.2221 0.0634 0.5108 0.042 Uiso 1 1 calc R . .
C8 C 0.3708(5) 0.0578(3) 0.4146(3) 0.0406(11) Uani 1 1 d . . .
H8 H 0.4047 0.0030 0.4316 0.049 Uiso 1 1 calc R A .
C9 C 0.4298(5) 0.1022(3) 0.3424(3) 0.0388(11) Uani 1 1 d . A .
H9 H 0.5026 0.0769 0.3097 0.047 Uiso 1 1 calc R . .
C10 C 0.3832(5) 0.1828(3) 0.3181(3) 0.0346(10) Uani 1 1 d . . .
H10 H 0.4247 0.2132 0.2694 0.042 Uiso 1 1 calc R A .
C11 C 0.2754(4) 0.2192(3) 0.3652(2) 0.0294(9) Uani 1 1 d . A .
C12 C 0.0327(5) 0.3304(3) 0.2487(3) 0.0368(10) Uani 1 1 d . . .
H12A H -0.0628 0.3206 0.2456 0.055 Uiso 1 1 calc R A .
H12B H 0.0856 0.3012 0.2041 0.055 Uiso 1 1 calc R . .
H12C H 0.0515 0.3926 0.2425 0.055 Uiso 1 1 calc R . .
C13 C 0.2947(5) 0.4475(3) 0.3970(3) 0.0383(10) Uani 1 1 d . . .
H13A H 0.3911 0.4366 0.3875 0.057 Uiso 1 1 calc R A .
H13B H 0.2761 0.4855 0.4432 0.057 Uiso 1 1 calc R . .
H13C H 0.2644 0.4754 0.3466 0.057 Uiso 1 1 calc R . .
C14 C -0.2671(5) 0.1473(3) 0.4684(3) 0.0446(12) Uani 1 1 d . . .
H14A H -0.3467 0.1200 0.4516 0.067 Uiso 1 1 calc R A .
H14B H -0.2929 0.1802 0.5175 0.067 Uiso 1 1 calc R . .
H14C H -0.2022 0.1027 0.4818 0.067 Uiso 1 1 calc R . .
C15 C -0.1783(6) 0.1548(3) 0.2879(3) 0.0472(12) Uani 1 1 d . . .
H15A H -0.1244 0.1857 0.2413 0.071 Uiso 1 1 calc R A .
H15B H -0.2682 0.1446 0.2728 0.071 Uiso 1 1 calc R . .
H15C H -0.1359 0.0993 0.3009 0.071 Uiso 1 1 calc R . .
C16 C -0.3030(5) 0.3159(3) 0.3704(4) 0.0497(13) Uani 1 1 d . . .
H16A H -0.3930 0.2954 0.3636 0.074 Uiso 1 1 calc R A .
H16B H -0.2688 0.3528 0.3214 0.074 Uiso 1 1 calc R . .
H16C H -0.3068 0.3492 0.4201 0.074 Uiso 1 1 calc R . .
C17 C 0.1536(5) 0.3095(3) 0.6844(3) 0.0370(10) Uani 1 1 d . . .
H17A H 0.1950 0.3306 0.7313 0.055 Uiso 1 1 calc R A .
H17B H 0.1911 0.2530 0.6707 0.055 Uiso 1 1 calc R . .
H17C H 0.0567 0.3041 0.6995 0.055 Uiso 1 1 calc R . .
C18 C 0.0832(5) 0.4862(3) 0.6059(3) 0.0443(12) Uani 1 1 d . . .
H18A H 0.1018 0.5264 0.5569 0.066 Uiso 1 1 calc R A .
H18B H 0.1042 0.5142 0.6555 0.066 Uiso 1 1 calc R . .
H18C H -0.0116 0.4699 0.6125 0.066 Uiso 1 1 calc R . .
C19 C 0.3706(5) 0.4175(3) 0.5872(3) 0.0467(12) Uani 1 1 d . . .
H19A H 0.4245 0.3773 0.5529 0.070 Uiso 1 1 calc R A .
H19B H 0.3975 0.4139 0.6435 0.070 Uiso 1 1 calc R . .
H19C H 0.3845 0.4766 0.5627 0.070 Uiso 1 1 calc R . .
C20A C 0.0101(5) 0.0592(3) 0.6350(3) 0.0419(11) Uani 0.597(18) 1 d P A 1
H20A H -0.0335 0.0105 0.6118 0.050 Uiso 0.597(18) 1 calc PR A 1
H20B H 0.1083 0.0527 0.6338 0.050 Uiso 0.597(18) 1 calc PR A 1
C21A C -0.0604(10) 0.0942(6) 0.7094(5) 0.041(3) Uani 0.597(18) 1 d P A 1
H21A H -0.0138 0.0963 0.7571 0.049 Uiso 0.597(18) 1 calc PR A 1
C22A C -0.1807(7) 0.1222(4) 0.7149(4) 0.0621(18) Uani 0.597(18) 1 d P A 1
H22A H -0.2087 0.1592 0.7615 0.075 Uiso 0.597(18) 1 calc PR A 1
H22B H -0.2505 0.0809 0.7040 0.075 Uiso 0.597(18) 1 calc PR A 1
C20B C 0.0101(5) 0.0592(3) 0.6350(3) 0.0419(11) Uani 0.403(18) 1 d P A 2
H20C H 0.0252 0.0201 0.5887 0.050 Uiso 0.403(18) 1 calc PR A 2
H20D H 0.0808 0.0555 0.6729 0.050 Uiso 0.403(18) 1 calc PR A 2
C21B C -0.1226(16) 0.0659(8) 0.6728(9) 0.046(5) Uani 0.403(18) 1 d P A 2
H21B H -0.1781 0.0184 0.6644 0.055 Uiso 0.403(18) 1 calc PR A 2
C22B C -0.1807(7) 0.1222(4) 0.7149(4) 0.0621(18) Uani 0.403(18) 1 d P A 2
H22C H -0.1491 0.1305 0.7695 0.075 Uiso 0.403(18) 1 calc PR A 2
H22D H -0.2792 0.1251 0.7159 0.075 Uiso 0.403(18) 1 calc PR A 2
Pd2 Pd 0.69746(3) 0.80426(2) -0.05247(2) 0.03167(10) Uani 1 1 d . . .
Cl2 Cl 0.60451(13) 0.69199(8) -0.12102(7) 0.0416(3) Uani 1 1 d . B .
P2 P 0.58195(11) 0.75069(7) 0.06985(7) 0.0273(2) Uani 1 1 d . B .
Si3 Si 0.30205(13) 0.80168(8) -0.00977(8) 0.0355(3) Uani 1 1 d . B .
Si4 Si 0.76355(13) 0.57262(8) 0.05626(7) 0.0320(3) Uani 1 1 d . B .
C23 C 0.3980(4) 0.7461(3) 0.0719(3) 0.0305(9) Uani 1 1 d . . .
C24 C 0.3416(4) 0.7026(3) 0.1407(3) 0.0319(9) Uani 1 1 d . B .
C25 C 0.4293(4) 0.6713(3) 0.2077(3) 0.0310(9) Uani 1 1 d . . .
H25 H 0.3738 0.6422 0.2565 0.037 Uiso 1 1 calc R B .
C26 C 0.5302(4) 0.6078(3) 0.1665(3) 0.0310(9) Uani 1 1 d . B .
C27 C 0.6173(4) 0.6377(3) 0.1025(3) 0.0295(9) Uani 1 1 d . . .
C28 C 0.5842(4) 0.7959(3) 0.1718(3) 0.0307(9) Uani 1 1 d . . .
C29 C 0.6510(5) 0.8693(3) 0.1895(3) 0.0355(10) Uani 1 1 d . B .
H29 H 0.7048 0.9017 0.1467 0.043 Uiso 1 1 calc R . .
C30 C 0.6385(5) 0.8950(3) 0.2709(3) 0.0429(11) Uani 1 1 d . . .
H30 H 0.6847 0.9449 0.2839 0.051 Uiso 1 1 calc R B .
C31 C 0.5586(5) 0.8480(3) 0.3331(3) 0.0417(11) Uani 1 1 d . B .
H31 H 0.5507 0.8660 0.3884 0.050 Uiso 1 1 calc R . .
C32 C 0.4896(5) 0.7745(3) 0.3150(3) 0.0369(10) Uani 1 1 d . . .
H32 H 0.4345 0.7427 0.3576 0.044 Uiso 1 1 calc R B .
C33 C 0.5030(4) 0.7486(3) 0.2338(3) 0.0316(9) Uani 1 1 d . B .
C34 C 0.1959(5) 0.6767(3) 0.1614(3) 0.0399(11) Uani 1 1 d . . .
H34A H 0.1477 0.6906 0.1130 0.060 Uiso 1 1 calc R B .
H34B H 0.1559 0.7084 0.2086 0.060 Uiso 1 1 calc R . .
H34C H 0.1898 0.6145 0.1759 0.060 Uiso 1 1 calc R . .
C35 C 0.5151(5) 0.5151(3) 0.1997(3) 0.0380(10) Uani 1 1 d . . .
H35A H 0.5679 0.4778 0.1617 0.057 Uiso 1 1 calc R B .
H35B H 0.4206 0.4983 0.2043 0.057 Uiso 1 1 calc R . .
H35C H 0.5470 0.5089 0.2546 0.057 Uiso 1 1 calc R . .
C36 C 0.2448(6) 0.7238(3) -0.0817(3) 0.0468(12) Uani 1 1 d . . .
H36A H 0.3224 0.7020 -0.1165 0.070 Uiso 1 1 calc R B .
H36B H 0.1837 0.7530 -0.1172 0.070 Uiso 1 1 calc R . .
H36C H 0.1983 0.6753 -0.0492 0.070 Uiso 1 1 calc R . .
C37 C 0.4017(5) 0.8897(3) -0.0721(3) 0.0459(12) Uani 1 1 d . . .
H37A H 0.4407 0.9271 -0.0345 0.069 Uiso 1 1 calc R B .
H37B H 0.3431 0.9240 -0.1057 0.069 Uiso 1 1 calc R . .
H37C H 0.4735 0.8641 -0.1089 0.069 Uiso 1 1 calc R . .
C38 C 0.1522(5) 0.8573(3) 0.0440(4) 0.0496(13) Uani 1 1 d . . .
H38A H 0.0854 0.8139 0.0671 0.074 Uiso 1 1 calc R B .
H38B H 0.1132 0.8968 0.0038 0.074 Uiso 1 1 calc R . .
H38C H 0.1800 0.8902 0.0889 0.074 Uiso 1 1 calc R . .
C39 C 0.8444(6) 0.5126(3) 0.1424(3) 0.0468(12) Uani 1 1 d . . .
H39A H 0.9281 0.4863 0.1191 0.070 Uiso 1 1 calc R B .
H39B H 0.7836 0.4673 0.1690 0.070 Uiso 1 1 calc R . .
H39C H 0.8634 0.5532 0.1837 0.070 Uiso 1 1 calc R . .
C40 C 0.7109(6) 0.4957(3) -0.0180(3) 0.0472(13) Uani 1 1 d . . .
H40A H 0.6768 0.5282 -0.0649 0.071 Uiso 1 1 calc R B .
H40B H 0.6404 0.4577 0.0104 0.071 Uiso 1 1 calc R . .
H40C H 0.7879 0.4608 -0.0385 0.071 Uiso 1 1 calc R . .
C41 C 0.8980(5) 0.6453(3) 0.0037(3) 0.0469(12) Uani 1 1 d . . .
H41A H 0.9823 0.6132 -0.0038 0.070 Uiso 1 1 calc R B .
H41B H 0.9088 0.6943 0.0379 0.070 Uiso 1 1 calc R . .
H41C H 0.8737 0.6667 -0.0507 0.070 Uiso 1 1 calc R . .
C42A C 0.7984(5) 0.9136(3) -0.0186(3) 0.0453(12) Uani 0.624(15) 1 d P B 1
H42A H 0.7511 0.9696 -0.0230 0.054 Uiso 0.624(15) 1 calc PR B 1
H42B H 0.8452 0.9058 0.0319 0.054 Uiso 0.624(15) 1 calc PR B 1
C43A C 0.8693(9) 0.8838(5) -0.0956(5) 0.043(3) Uani 0.624(15) 1 d P B 1
H43A H 0.9620 0.8706 -0.0976 0.051 Uiso 0.624(15) 1 calc PR B 1
C44A C 0.8090(7) 0.8753(4) -0.1605(4) 0.0664(18) Uani 0.624(15) 1 d P B 1
H44A H 0.8549 0.8398 -0.2040 0.080 Uiso 0.624(15) 1 calc PR B 1
H44B H 0.7656 0.9276 -0.1831 0.080 Uiso 0.624(15) 1 calc PR B 1
C42B C 0.7984(5) 0.9136(3) -0.0186(3) 0.0453(12) Uani 0.376(15) 1 d P B 2
H42C H 0.7462 0.9516 0.0200 0.054 Uiso 0.376(15) 1 calc PR B 2
H42D H 0.8916 0.9044 -0.0060 0.054 Uiso 0.376(15) 1 calc PR B 2
C43B C 0.7792(16) 0.9264(9) -0.1060(10) 0.051(5) Uani 0.376(15) 1 d P B 2
H43B H 0.7397 0.9794 -0.1227 0.061 Uiso 0.376(15) 1 calc PR B 2
C44B C 0.8090(7) 0.8753(4) -0.1605(4) 0.0664(18) Uani 0.376(15) 1 d P B 2
H44C H 0.9052 0.8611 -0.1722 0.080 Uiso 0.376(15) 1 calc PR B 2
H44D H 0.7629 0.8832 -0.2112 0.080 Uiso 0.376(15) 1 calc PR B 2

loop_
_atom_site_aniso_label
_atom_site_aniso_U_11
_atom_site_aniso_U_22
_atom_site_aniso_U_33
_atom_site_aniso_U_23
_atom_site_aniso_U_13
_atom_site_aniso_U_12
Pd1 0.03098(18) 0.03181(18) 0.02292(16) 0.00041(12) -0.00424(13) -0.00235(13)
Cl1 0.0381(6) 0.0360(6) 0.0422(6) 0.0003(5) 0.0011(5) 0.0021(4)
P1 0.0272(5) 0.0276(5) 0.0219(5) 0.0000(4) -0.0052(4) -0.0014(4)
Si1 0.0323(6) 0.0356(6) 0.0315(6) 0.0005(5) -0.0117(5) -0.0033(5)
Si2 0.0363(7) 0.0324(6) 0.0286(6) -0.0046(5) -0.0108(5) -0.0018(5)
C1 0.034(2) 0.032(2) 0.025(2) -0.0030(16) -0.0071(17) -0.0012(17)
C2 0.033(2) 0.031(2) 0.025(2) -0.0034(16) -0.0083(17) 0.0021(17)
C3 0.030(2) 0.035(2) 0.025(2) 0.0007(17) -0.0042(17) -0.0012(17)
C4 0.029(2) 0.031(2) 0.028(2) -0.0005(16) -0.0057(17) -0.0004(16)
C5 0.028(2) 0.030(2) 0.027(2) -0.0026(16) -0.0062(16) -0.0012(16)
C6 0.024(2) 0.032(2) 0.027(2) -0.0056(16) -0.0070(16) -0.0032(16)
C7 0.039(2) 0.033(2) 0.033(2) -0.0006(18) -0.0034(19) -0.0036(18)
C8 0.037(3) 0.034(2) 0.051(3) -0.001(2) -0.005(2) 0.0037(19)
C9 0.032(2) 0.046(3) 0.038(2) -0.007(2) -0.001(2) 0.0059(19)
C10 0.034(2) 0.039(2) 0.030(2) -0.0023(18) -0.0035(18) -0.0027(18)
C11 0.033(2) 0.032(2) 0.025(2) -0.0046(16) -0.0085(17) -0.0022(17)
C12 0.045(3) 0.042(3) 0.025(2) 0.0044(18) -0.0088(19) 0.000(2)
C13 0.036(2) 0.037(2) 0.042(3) 0.004(2) -0.004(2) -0.0091(19)
C14 0.047(3) 0.051(3) 0.038(3) 0.002(2) -0.015(2) -0.018(2)
C15 0.060(3) 0.052(3) 0.034(2) -0.002(2) -0.023(2) -0.009(2)
C16 0.035(3) 0.046(3) 0.071(4) 0.001(3) -0.020(3) 0.001(2)
C17 0.041(3) 0.044(3) 0.027(2) -0.0020(18) -0.0088(19) -0.003(2)
C18 0.054(3) 0.037(3) 0.044(3) -0.011(2) -0.014(2) 0.002(2)
C19 0.047(3) 0.053(3) 0.044(3) 0.002(2) -0.020(2) -0.012(2)
C20A 0.053(3) 0.034(2) 0.037(2) 0.0038(19) -0.004(2) 0.005(2)
C21A 0.056(6) 0.040(5) 0.026(4) 0.016(3) -0.009(4) -0.007(4)
C22A 0.080(4) 0.043(3) 0.052(3) 0.020(3) 0.029(3) 0.008(3)
C20B 0.053(3) 0.034(2) 0.037(2) 0.0038(19) -0.004(2) 0.005(2)
C21B 0.060(10) 0.031(7) 0.043(8) 0.014(6) 0.001(7) -0.003(6)
C22B 0.080(4) 0.043(3) 0.052(3) 0.020(3) 0.029(3) 0.008(3)
Pd2 0.03244(19) 0.03290(19) 0.02962(18) -0.00075(13) -0.00369(14) -0.00332(13)
Cl2 0.0561(7) 0.0400(6) 0.0292(5) -0.0021(4) -0.0065(5) -0.0096(5)
P2 0.0266(5) 0.0299(5) 0.0263(5) -0.0037(4) -0.0054(4) -0.0014(4)
Si3 0.0321(6) 0.0352(7) 0.0407(7) 0.0009(5) -0.0124(5) -0.0002(5)
Si4 0.0353(7) 0.0350(6) 0.0274(6) -0.0066(5) -0.0085(5) 0.0052(5)
C23 0.027(2) 0.034(2) 0.032(2) -0.0052(17) -0.0064(17) -0.0012(17)
C24 0.029(2) 0.036(2) 0.032(2) -0.0112(18) -0.0049(18) -0.0006(17)
C25 0.031(2) 0.038(2) 0.024(2) -0.0042(17) -0.0031(17) -0.0053(17)
C26 0.032(2) 0.037(2) 0.025(2) -0.0062(17) -0.0083(17) -0.0035(17)
C27 0.033(2) 0.030(2) 0.026(2) -0.0061(16) -0.0065(17) 0.0010(17)
C28 0.026(2) 0.034(2) 0.033(2) -0.0062(18) -0.0073(17) 0.0031(17)
C29 0.031(2) 0.036(2) 0.041(2) -0.0083(19) -0.0095(19) 0.0007(18)
C30 0.045(3) 0.040(3) 0.048(3) -0.016(2) -0.017(2) 0.003(2)
C31 0.038(3) 0.050(3) 0.040(3) -0.020(2) -0.011(2) 0.007(2)
C32 0.034(2) 0.047(3) 0.031(2) -0.0098(19) -0.0074(19) 0.005(2)
C33 0.029(2) 0.039(2) 0.029(2) -0.0079(18) -0.0065(17) 0.0038(17)
C34 0.037(3) 0.046(3) 0.037(2) -0.007(2) -0.005(2) -0.004(2)
C35 0.046(3) 0.039(3) 0.030(2) -0.0019(19) -0.011(2) -0.005(2)
C36 0.051(3) 0.051(3) 0.042(3) 0.006(2) -0.024(2) -0.005(2)
C37 0.044(3) 0.039(3) 0.055(3) 0.009(2) -0.012(2) 0.000(2)
C38 0.032(3) 0.043(3) 0.072(4) 0.004(3) -0.008(2) 0.004(2)
C39 0.055(3) 0.049(3) 0.040(3) -0.008(2) -0.019(2) 0.016(2)
C40 0.062(3) 0.043(3) 0.041(3) -0.014(2) -0.023(2) 0.013(2)
C41 0.030(2) 0.058(3) 0.052(3) 0.004(2) -0.003(2) 0.002(2)
C42A 0.045(3) 0.042(3) 0.049(3) -0.006(2) -0.002(2) -0.016(2)
C43A 0.034(5) 0.042(5) 0.051(5) 0.002(4) -0.001(4) -0.016(4)
C44A 0.089(5) 0.061(4) 0.045(3) 0.004(3) 0.009(3) -0.036(3)
C42B 0.045(3) 0.042(3) 0.049(3) -0.006(2) -0.002(2) -0.016(2)
C43B 0.054(10) 0.038(8) 0.058(10) 0.008(7) -0.001(7) -0.015(7)
C44B 0.089(5) 0.061(4) 0.045(3) 0.004(3) 0.009(3) -0.036(3)

loop_
_atom_type_symbol
_atom_type_description
_atom_type_scat_dispersion_real
_atom_type_scat_dispersion_imag
_atom_type_scat_source
C C 0.0033 0.0016 'International Tables Vol C Tables 4.2.6.8 and 6.1.1.4'
H H 0.0000 0.0000 'International Tables Vol C Tables 4.2.6.8 and 6.1.1.4'
Cl Cl 0.1484 0.1585 'International Tables Vol C Tables 4.2.6.8 and 6.1.1.4'
P P 0.1023 0.0942 'International Tables Vol C Tables 4.2.6.8 and 6.1.1.4'
Pd Pd -0.9988 1.0072 'International Tables Vol C Tables 4.2.6.8 and 6.1.1.4'
Si Si 0.0817 0.0704 'International Tables Vol C Tables 4.2.6.8 and 6.1.1.4'

loop_
_geom_angle_atom_site_label_1
_geom_angle_atom_site_label_2
_geom_angle_atom_site_label_3
_geom_angle
_geom_angle_site_symmetry_1
_geom_angle_site_symmetry_3
_geom_angle_publ_flag
C20A Pd1 C21A 40.0(3) . . ?
C20A Pd1 C21B 38.5(4) . . ?
C21A Pd1 C21B 27.7(4) . . ?
C20A Pd1 C22A 68.0(2) . . ?
C21A Pd1 C22A 34.1(3) . . ?
C21B Pd1 C22A 33.1(4) . . ?
C20A Pd1 P1 105.03(13) . . ?
C21A Pd1 P1 140.5(2) . . ?
C21B Pd1 P1 139.7(4) . . ?
C22A Pd1 P1 172.72(15) . . ?
C20A Pd1 Cl1 168.08(13) . . ?
C21A Pd1 Cl1 128.9(2) . . ?
C21B Pd1 Cl1 130.1(4) . . ?
C22A Pd1 Cl1 100.09(15) . . ?
P1 Pd1 Cl1 86.89(4) . . ?
C6 P1 C1 97.01(19) . . ?
C6 P1 C5 96.62(18) . . ?
C1 P1 C5 101.28(19) . . ?
C6 P1 Pd1 125.28(14) . . ?
C1 P1 Pd1 115.63(14) . . ?
C5 P1 Pd1 116.58(13) . . ?
C16 Si1 C14 108.4(3) . . ?
C16 Si1 C15 111.7(3) . . ?
C14 Si1 C15 104.2(2) . . ?
C16 Si1 C1 112.0(2) . . ?
C14 Si1 C1 113.7(2) . . ?
C15 Si1 C1 106.6(2) . . ?
C18 Si2 C17 110.4(2) . . ?
C18 Si2 C5 111.7(2) . . ?
C17 Si2 C5 111.1(2) . . ?
C18 Si2 C19 109.8(2) . . ?
C17 Si2 C19 105.7(2) . . ?
C5 Si2 C19 108.0(2) . . ?
C2 C1 P1 111.3(3) . . ?
C2 C1 Si1 122.9(3) . . ?
P1 C1 Si1 125.5(2) . . ?
C1 C2 C12 127.1(4) . . ?
C1 C2 C3 118.4(4) . . ?
C12 C2 C3 114.5(4) . . ?
C11 C3 C4 108.6(3) . . ?
C11 C3 C2 108.7(4) . . ?
C4 C3 C2 108.3(3) . . ?
C11 C3 H3 110.4 . . ?
C4 C3 H3 110.4 . . ?
C2 C3 H3 110.4 . . ?
C5 C4 C13 126.5(4) . . ?
C5 C4 C3 119.0(4) . . ?
C13 C4 C3 114.5(4) . . ?
C4 C5 P1 111.4(3) . . ?
C4 C5 Si2 123.3(3) . . ?
P1 C5 Si2 124.8(2) . . ?
C7 C6 C11 120.1(4) . . ?
C7 C6 P1 127.7(3) . . ?
C11 C6 P1 112.1(3) . . ?
C6 C7 C8 119.7(4) . . ?
C6 C7 H7 120.1 . . ?
C8 C7 H7 120.1 . . ?
C7 C8 C9 120.1(4) . . ?
C7 C8 H8 120.0 . . ?
C9 C8 H8 120.0 . . ?
C10 C9 C8 120.4(4) . . ?
C10 C9 H9 119.8 . . ?
C8 C9 H9 119.8 . . ?
C9 C10 C11 119.7(4) . . ?
C9 C10 H10 120.1 . . ?
C11 C10 H10 120.1 . . ?
C10 C11 C6 119.9(4) . . ?
C10 C11 C3 124.1(4) . . ?
C6 C11 C3 116.0(4) . . ?
C2 C12 H12A 109.5 . . ?
C2 C12 H12B 109.5 . . ?
H12A C12 H12B 109.5 . . ?
C2 C12 H12C 109.5 . . ?
H12A C12 H12C 109.5 . . ?
H12B C12 H12C 109.5 . . ?
C4 C13 H13A 109.5 . . ?
C4 C13 H13B 109.5 . . ?
H13A C13 H13B 109.5 . . ?
C4 C13 H13C 109.5 . . ?
H13A C13 H13C 109.5 . . ?
H13B C13 H13C 109.5 . . ?
Si1 C14 H14A 109.5 . . ?
Si1 C14 H14B 109.5 . . ?
H14A C14 H14B 109.5 . . ?
Si1 C14 H14C 109.5 . . ?
H14A C14 H14C 109.5 . . ?
H14B C14 H14C 109.5 . . ?
Si1 C15 H15A 109.5 . . ?
Si1 C15 H15B 109.5 . . ?
H15A C15 H15B 109.5 . . ?
Si1 C15 H15C 109.5 . . ?
H15A C15 H15C 109.5 . . ?
H15B C15 H15C 109.5 . . ?
Si1 C16 H16A 109.5 . . ?
Si1 C16 H16B 109.5 . . ?
H16A C16 H16B 109.5 . . ?
Si1 C16 H16C 109.5 . . ?
H16A C16 H16C 109.5 . . ?
H16B C16 H16C 109.5 . . ?
Si2 C17 H17A 109.5 . . ?
Si2 C17 H17B 109.5 . . ?
H17A C17 H17B 109.5 . . ?
Si2 C17 H17C 109.5 . . ?
H17A C17 H17C 109.5 . . ?
H17B C17 H17C 109.5 . . ?
Si2 C18 H18A 109.5 . . ?
Si2 C18 H18B 109.5 . . ?
H18A C18 H18B 109.5 . . ?
Si2 C18 H18C 109.5 . . ?
H18A C18 H18C 109.5 . . ?
H18B C18 H18C 109.5 . . ?
Si2 C19 H19A 109.5 . . ?
Si2 C19 H19B 109.5 . . ?
H19A C19 H19B 109.5 . . ?
Si2 C19 H19C 109.5 . . ?
H19A C19 H19C 109.5 . . ?
H19B C19 H19C 109.5 . . ?
C21A C20A Pd1 70.5(3) . . ?
C21A C20A H20A 116.6 . . ?
Pd1 C20A H20A 116.6 . . ?
C21A C20A H20B 116.6 . . ?
Pd1 C20A H20B 116.6 . . ?
H20A C20A H20B 113.6 . . ?
C22A C21A C20A 124.5(9) . . ?
C22A C21A Pd1 76.0(4) . . ?
C20A C21A Pd1 69.4(3) . . ?
C22A C21A H21A 117.8 . . ?
C20A C21A H21A 117.8 . . ?
Pd1 C21A H21A 129.6 . . ?
C21A C22A Pd1 69.9(4) . . ?
C21A C22A H22A 116.7 . . ?
Pd1 C22A H22A 116.7 . . ?
C21A C22A H22B 116.7 . . ?
Pd1 C22A H22B 116.7 . . ?
H22A C22A H22B 113.7 . . ?
Pd1 C21B H21B 135.9 . . ?
C42A Pd2 C43A 40.1(3) . . ?
C42A Pd2 C43B 39.8(5) . . ?
C43A Pd2 C43B 30.6(5) . . ?
C42A Pd2 C44A 67.5(2) . . ?
C43A Pd2 C44A 34.3(3) . . ?
C43B Pd2 C44A 32.8(4) . . ?
C42A Pd2 P2 104.12(14) . . ?
C43A Pd2 P2 139.7(2) . . ?
C43B Pd2 P2 138.2(4) . . ?
C44A Pd2 P2 170.97(17) . . ?
C42A Pd2 Cl2 167.16(14) . . ?
C43A Pd2 Cl2 128.2(2) . . ?
C43B Pd2 Cl2 128.1(4) . . ?
C44A Pd2 Cl2 99.64(17) . . ?
P2 Pd2 Cl2 88.68(4) . . ?
C28 P2 C27 97.18(19) . . ?
C28 P2 C23 96.69(19) . . ?
C27 P2 C23 100.41(19) . . ?
C28 P2 Pd2 125.66(15) . . ?
C27 P2 Pd2 116.35(13) . . ?
C23 P2 Pd2 115.89(14) . . ?
C36 Si3 C37 109.1(2) . . ?
C36 Si3 C38 109.3(3) . . ?
C37 Si3 C38 105.3(2) . . ?
C36 Si3 C23 111.9(2) . . ?
C37 Si3 C23 112.3(2) . . ?
C38 Si3 C23 108.7(2) . . ?
C41 Si4 C40 110.2(3) . . ?
C41 Si4 C27 110.6(2) . . ?
C40 Si4 C27 111.5(2) . . ?
C41 Si4 C39 104.2(3) . . ?
C40 Si4 C39 110.5(2) . . ?
C27 Si4 C39 109.6(2) . . ?
C24 C23 P2 111.3(3) . . ?
C24 C23 Si3 124.6(3) . . ?
P2 C23 Si3 124.0(2) . . ?
C23 C24 C34 127.5(4) . . ?
C23 C24 C25 119.3(4) . . ?
C34 C24 C25 113.2(4) . . ?
C33 C25 C24 108.4(4) . . ?
C33 C25 C26 109.7(3) . . ?
C24 C25 C26 106.1(3) . . ?
C33 C25 H25 110.8 . . ?
C24 C25 H25 110.8 . . ?
C26 C25 H25 110.8 . . ?
C27 C26 C35 126.0(4) . . ?
C27 C26 C25 118.5(4) . . ?
C35 C26 C25 115.4(4) . . ?
C26 C27 P2 111.9(3) . . ?
C26 C27 Si4 123.3(3) . . ?
P2 C27 Si4 124.7(2) . . ?
C29 C28 C33 120.9(4) . . ?
C29 C28 P2 127.3(3) . . ?
C33 C28 P2 111.7(3) . . ?
C28 C29 C30 119.2(4) . . ?
C28 C29 H29 120.4 . . ?
C30 C29 H29 120.4 . . ?
C31 C30 C29 120.2(4) . . ?
C31 C30 H30 119.9 . . ?
C29 C30 H30 119.9 . . ?
C30 C31 C32 120.6(4) . . ?
C30 C31 H31 119.7 . . ?
C32 C31 H31 119.7 . . ?
C33 C32 C31 119.0(4) . . ?
C33 C32 H32 120.5 . . ?
C31 C32 H32 120.5 . . ?
C32 C33 C28 120.0(4) . . ?
C32 C33 C25 122.9(4) . . ?
C28 C33 C25 117.1(4) . . ?
C24 C34 H34A 109.5 . . ?
C24 C34 H34B 109.5 . . ?
H34A C34 H34B 109.5 . . ?
C24 C34 H34C 109.5 . . ?
H34A C34 H34C 109.5 . . ?
H34B C34 H34C 109.5 . . ?
C26 C35 H35A 109.5 . . ?
C26 C35 H35B 109.5 . . ?
H35A C35 H35B 109.5 . . ?
C26 C35 H35C 109.5 . . ?
H35A C35 H35C 109.5 . . ?
H35B C35 H35C 109.5 . . ?
Si3 C36 H36A 109.5 . . ?
Si3 C36 H36B 109.5 . . ?
H36A C36 H36B 109.5 . . ?
Si3 C36 H36C 109.5 . . ?
H36A C36 H36C 109.5 . . ?
H36B C36 H36C 109.5 . . ?
Si3 C37 H37A 109.5 . . ?
Si3 C37 H37B 109.5 . . ?
H37A C37 H37B 109.5 . . ?
Si3 C37 H37C 109.5 . . ?
H37A C37 H37C 109.5 . . ?
H37B C37 H37C 109.5 . . ?
Si3 C38 H38A 109.5 . . ?
Si3 C38 H38B 109.5 . . ?
H38A C38 H38B 109.5 . . ?
Si3 C38 H38C 109.5 . . ?
H38A C38 H38C 109.5 . . ?
H38B C38 H38C 109.5 . . ?
Si4 C39 H39A 109.5 . . ?
Si4 C39 H39B 109.5 . . ?
H39A C39 H39B 109.5 . . ?
Si4 C39 H39C 109.5 . . ?
H39A C39 H39C 109.5 . . ?
H39B C39 H39C 109.5 . . ?
Si4 C40 H40A 109.5 . . ?
Si4 C40 H40B 109.5 . . ?
H40A C40 H40B 109.5 . . ?
Si4 C40 H40C 109.5 . . ?
H40A C40 H40C 109.5 . . ?
H40B C40 H40C 109.5 . . ?
Si4 C41 H41A 109.5 . . ?
Si4 C41 H41B 109.5 . . ?
H41A C41 H41B 109.5 . . ?
Si4 C41 H41C 109.5 . . ?
H41A C41 H41C 109.5 . . ?
H41B C41 H41C 109.5 . . ?
C43A C42A Pd2 71.6(4) . . ?
C43A C42A H42A 116.4 . . ?
Pd2 C42A H42A 116.4 . . ?
C43A C42A H42B 116.4 . . ?
Pd2 C42A H42B 116.4 . . ?
H42A C42A H42B 113.4 . . ?
C44A C43A C42A 121.5(8) . . ?
C44A C43A Pd2 75.1(4) . . ?
C42A C43A Pd2 68.3(3) . . ?
C44A C43A H43A 119.3 . . ?
C42A C43A H43A 119.3 . . ?
Pd2 C43A H43A 129.8 . . ?
C43A C44A Pd2 70.5(4) . . ?
C43A C44A H44A 116.6 . . ?
Pd2 C44A H44A 116.6 . . ?
C43A C44A H44B 116.6 . . ?
Pd2 C44A H44B 116.6 . . ?
H44A C44A H44B 113.6 . . ?
Pd2 C43B H43B 133.2 . . ?

loop_
_geom_bond_atom_site_label_1
_geom_bond_atom_site_label_2
_geom_bond_distance
_geom_bond_site_symmetry_2
_geom_bond_publ_flag
Pd1 C20A 2.123(5) . ?
Pd1 C21A 2.139(7) . ?
Pd1 C21B 2.148(12) . ?
Pd1 C22A 2.210(5) . ?
Pd1 P1 2.2913(10) . ?
Pd1 Cl1 2.3743(11) . ?
P1 C6 1.833(4) . ?
P1 C1 1.845(4) . ?
P1 C5 1.846(4) . ?
Si1 C16 1.856(5) . ?
Si1 C14 1.865(5) . ?
Si1 C15 1.881(5) . ?
Si1 C1 1.887(5) . ?
Si2 C18 1.858(5) . ?
Si2 C17 1.874(5) . ?
Si2 C5 1.885(4) . ?
Si2 C19 1.886(5) . ?
C1 C2 1.353(6) . ?
C2 C12 1.500(6) . ?
C2 C3 1.532(6) . ?
C3 C11 1.521(6) . ?
C3 C4 1.530(6) . ?
C3 H3 1.0000 . ?
C4 C5 1.338(6) . ?
C4 C13 1.496(6) . ?
C6 C7 1.385(6) . ?
C6 C11 1.403(6) . ?
C7 C8 1.389(6) . ?
C7 H7 0.9500 . ?
C8 C9 1.395(7) . ?
C8 H8 0.9500 . ?
C9 C10 1.383(6) . ?
C9 H9 0.9500 . ?
C10 C11 1.390(6) . ?
C10 H10 0.9500 . ?
C12 H12A 0.9800 . ?
C12 H12B 0.9800 . ?
C12 H12C 0.9800 . ?
C13 H13A 0.9800 . ?
C13 H13B 0.9800 . ?
C13 H13C 0.9800 . ?
C14 H14A 0.9800 . ?
C14 H14B 0.9800 . ?
C14 H14C 0.9800 . ?
C15 H15A 0.9800 . ?
C15 H15B 0.9800 . ?
C15 H15C 0.9800 . ?
C16 H16A 0.9800 . ?
C16 H16B 0.9800 . ?
C16 H16C 0.9800 . ?
C17 H17A 0.9800 . ?
C17 H17B 0.9800 . ?
C17 H17C 0.9800 . ?
C18 H18A 0.9800 . ?
C18 H18B 0.9800 . ?
C18 H18C 0.9800 . ?
C19 H19A 0.9800 . ?
C19 H19B 0.9800 . ?
C19 H19C 0.9800 . ?
C20A C21A 1.459(10) . ?
C20A H20A 0.9900 . ?
C20A H20B 0.9900 . ?
C21A C22A 1.278(11) . ?
C21A H21A 0.9500 . ?
C22A H22A 0.9900 . ?
C22A H22B 0.9900 . ?
C21B H21B 0.9500 . ?
Pd2 C42A 2.110(5) . ?
Pd2 C43A 2.154(7) . ?
Pd2 C43B 2.160(13) . ?
Pd2 C44A 2.208(5) . ?
Pd2 P2 2.2935(11) . ?
Pd2 Cl2 2.3696(12) . ?
P2 C28 1.835(4) . ?
P2 C27 1.843(4) . ?
P2 C23 1.848(4) . ?
Si3 C36 1.864(5) . ?
Si3 C37 1.872(5) . ?
Si3 C38 1.884(5) . ?
Si3 C23 1.890(5) . ?
Si4 C41 1.860(5) . ?
Si4 C40 1.862(5) . ?
Si4 C27 1.888(4) . ?
Si4 C39 1.889(5) . ?
C23 C24 1.338(6) . ?
C24 C34 1.516(6) . ?
C24 C25 1.532(6) . ?
C25 C33 1.518(6) . ?
C25 C26 1.535(6) . ?
C25 H25 1.0000 . ?
C26 C27 1.341(6) . ?
C26 C35 1.506(6) . ?
C28 C29 1.385(6) . ?
C28 C33 1.395(6) . ?
C29 C30 1.392(6) . ?
C29 H29 0.9500 . ?
C30 C31 1.388(7) . ?
C30 H30 0.9500 . ?
C31 C32 1.399(7) . ?
C31 H31 0.9500 . ?
C32 C33 1.390(6) . ?
C32 H32 0.9500 . ?
C34 H34A 0.9800 . ?
C34 H34B 0.9800 . ?
C34 H34C 0.9800 . ?
C35 H35A 0.9800 . ?
C35 H35B 0.9800 . ?
C35 H35C 0.9800 . ?
C36 H36A 0.9800 . ?
C36 H36B 0.9800 . ?
C36 H36C 0.9800 . ?
C37 H37A 0.9800 . ?
C37 H37B 0.9800 . ?
C37 H37C 0.9800 . ?
C38 H38A 0.9800 . ?
C38 H38B 0.9800 . ?
C38 H38C 0.9800 . ?
C39 H39A 0.9800 . ?
C39 H39B 0.9800 . ?
C39 H39C 0.9800 . ?
C40 H40A 0.9800 . ?
C40 H40B 0.9800 . ?
C40 H40C 0.9800 . ?
C41 H41A 0.9800 . ?
C41 H41B 0.9800 . ?
C41 H41C 0.9800 . ?
C42A C43A 1.463(10) . ?
C42A H42A 0.9900 . ?
C42A H42B 0.9900 . ?
C43A C44A 1.288(11) . ?
C43A H43A 0.9500 . ?
C44A H44A 0.9900 . ?
C44A H44B 0.9900 . ?
C43B H43B 0.9500 . ?
